data_4510038
loop_
_publ_author_name
'Yang, Jin-Ming'
'Hu, Yu'
'Li, Qiang'
'Yu, Fan'
'Cao, Jian'
'Fang, Dong'
'Huang, Zhi-Bin'
'Shi, Da-Qing'

_publ_section_title
;
 Efficient and regioselective synthesis of novel functionalized
 dispiropyrrolidines and their cytotoxic activities.
;
_journal_issue 3
_journal_name_full 'ACS combinatorial science'
_journal_page_first 139
_journal_page_last 145
_journal_paper_doi 10.1021/co400096c
_journal_volume 16
_journal_year 2014
_chemical_formula_moiety 'C31 H20 Cl2 N2 O3 S'
_chemical_formula_sum 'C31 H20 Cl2 N2 O3 S'
_chemical_formula_weight 571.45
_chemical_name_systematic
; 
 ? 
;
_space_group_IT_number 14
_symmetry_cell_setting monoclinic
_symmetry_Int_Tables_number 14
_symmetry_space_group_name_Hall '-P 2yn'
_symmetry_space_group_name_H-M 'P 1 21/n 1'
_atom_sites_solution_hydrogens geom
_atom_sites_solution_primary direct
_atom_sites_solution_secondary difmap
_audit_creation_method SHELXL-97
_cell_angle_alpha 90.00
_cell_angle_beta 95.182(6)
_cell_angle_gamma 90.00
_cell_formula_units_Z 4
_cell_length_a 10.912(2)
_cell_length_b 15.206(3)
_cell_length_c 16.341(3)
_cell_measurement_reflns_used 7562
_cell_measurement_temperature 293(2)
_cell_measurement_theta_max 25.3
_cell_measurement_theta_min 3.3
_cell_volume 2700.3(9)
_computing_cell_refinement CrystalClear
_computing_data_collection CrystalClear
_computing_data_reduction CrystalStructure
_computing_structure_refinement 'SHELXL-97 (Sheldrick, 1997)'
_computing_structure_solution 'SHELXS-97 (Sheldrick, 1990)'
_diffrn_ambient_temperature 293(2)
_diffrn_detector_area_resol_mean 7.31
_diffrn_measured_fraction_theta_full 0.996
_diffrn_measured_fraction_theta_max 0.996
_diffrn_measurement_device_type 'Rigaku Mercury'
_diffrn_measurement_method \w
_diffrn_radiation_monochromator graphite
_diffrn_radiation_source 'fine-focus sealed tube'
_diffrn_radiation_type MoK\a
_diffrn_radiation_wavelength 0.71070
_diffrn_reflns_av_R_equivalents 0.0576
_diffrn_reflns_av_sigmaI/netI 0.0440
_diffrn_reflns_limit_h_max 12
_diffrn_reflns_limit_h_min -13
_diffrn_reflns_limit_k_max 18
_diffrn_reflns_limit_k_min -18
_diffrn_reflns_limit_l_max 19
_diffrn_reflns_limit_l_min -18
_diffrn_reflns_number 25982
_diffrn_reflns_theta_full 25.35
_diffrn_reflns_theta_max 25.35
_diffrn_reflns_theta_min 3.27
_exptl_absorpt_coefficient_mu 0.355
_exptl_absorpt_correction_T_max 0.932
_exptl_absorpt_correction_T_min 0.778
_exptl_absorpt_correction_type multi-scan
_exptl_absorpt_process_details 'Jacobson, R. (1998) Private communication'
_exptl_crystal_colour yellow
_exptl_crystal_density_diffrn 1.406
_exptl_crystal_density_method 'not measured'
_exptl_crystal_description block
_exptl_crystal_F_000 1176
_exptl_crystal_size_max 0.50
_exptl_crystal_size_mid 0.24
_exptl_crystal_size_min 0.20
_refine_diff_density_max 0.287
_refine_diff_density_min -0.424
_refine_diff_density_rms 0.047
_refine_ls_extinction_method none
_refine_ls_goodness_of_fit_ref 1.125
_refine_ls_hydrogen_treatment constr
_refine_ls_matrix_type full
_refine_ls_number_parameters 353
_refine_ls_number_reflns 4938
_refine_ls_number_restraints 0
_refine_ls_restrained_S_all 1.125
_refine_ls_R_factor_all 0.1131
_refine_ls_R_factor_gt 0.0776
_refine_ls_shift/su_max 0.000
_refine_ls_shift/su_mean 0.000
_refine_ls_structure_factor_coef Fsqd
_refine_ls_weighting_details 'calc w=1/[\s^2^(Fo^2^)+(0.0708P)^2^+1.9667P] where P=(Fo^2^+2Fc^2^)/3'
_refine_ls_weighting_scheme calc
_refine_ls_wR_factor_gt 0.1671
_refine_ls_wR_factor_ref 0.1852
_reflns_number_gt 3600
_reflns_number_total 4938
_reflns_threshold_expression >2sigma(I)
_cod_data_source_file co400096c_si_003.cif
_cod_data_source_block shelxl
_cod_original_sg_symbol_H-M 'P 21/n'
_cod_database_code 4510038

loop_
_symmetry_equiv_pos_as_xyz
'x, y, z'
'-x+1/2, y+1/2, -z+1/2'
'-x, -y, -z'
'x-1/2, -y-1/2, z-1/2'

loop_
_atom_site_label
_atom_site_type_symbol
_atom_site_fract_x
_atom_site_fract_y
_atom_site_fract_z
_atom_site_U_iso_or_equiv
_atom_site_adp_type
_atom_site_occupancy
_atom_site_symmetry_multiplicity
_atom_site_calc_flag
_atom_site_refinement_flags
Cl1 Cl 1.07738(12) 0.35726(11) 0.48016(10) 0.1029(5) Uani 1 1 d .
Cl2 Cl 0.96001(17) 0.36501(11) 0.65037(9) 0.1175(6) Uani 1 1 d .
S1 S 0.56507(11) 0.69901(7) 0.24813(8) 0.0718(4) Uani 1 1 d .
O1 O 0.5609(2) 0.24568(15) 0.30744(14) 0.0496(6) Uani 1 1 d .
O2 O 0.6773(3) 0.30567(17) 0.21586(16) 0.0587(7) Uani 1 1 d .
O3 O 0.6309(2) 0.49331(18) 0.14360(15) 0.0562(7) Uani 1 1 d .
N1 N 0.4813(3) 0.54018(18) 0.28482(17) 0.0446(7) Uani 1 1 d .
N2 N 0.4858(3) 0.36520(19) 0.36916(16) 0.0418(7) Uani 1 1 d .
C1 C 0.4419(4) 0.6183(2) 0.2372(3) 0.0593(11) Uani 1 1 d .
H1A H 0.3679 0.6424 0.2571 0.071 Uiso 1 1 calc R
H1B H 0.4240 0.6028 0.1798 0.071 Uiso 1 1 calc R
C2 C 0.6741(4) 0.6245(3) 0.2958(3) 0.0644(11) Uani 1 1 d .
H2A H 0.7241 0.5994 0.2555 0.077 Uiso 1 1 calc R
H2B H 0.7277 0.6543 0.3376 0.077 Uiso 1 1 calc R
C3 C 0.5999(3) 0.5524(2) 0.3346(2) 0.0479(9) Uani 1 1 d .
H3 H 0.5850 0.5694 0.3907 0.057 Uiso 1 1 calc R
C4 C 0.6628(3) 0.4625(2) 0.3358(2) 0.0427(8) Uani 1 1 d .
H4 H 0.7212 0.4639 0.2936 0.051 Uiso 1 1 calc R
C5 C 0.7346(3) 0.4377(2) 0.4149(2) 0.0448(9) Uani 1 1 d .
C6 C 0.8568(3) 0.4114(3) 0.4143(2) 0.0534(10) Uani 1 1 d .
H6 H 0.8919 0.4086 0.3646 0.064 Uiso 1 1 calc R
C7 C 0.9268(4) 0.3893(3) 0.4860(3) 0.0637(11) Uani 1 1 d .
C8 C 0.8754(5) 0.3929(3) 0.5604(3) 0.0702(13) Uani 1 1 d .
C9 C 0.7549(5) 0.4185(3) 0.5618(3) 0.0681(12) Uani 1 1 d .
H9 H 0.7199 0.4206 0.6116 0.082 Uiso 1 1 calc R
C10 C 0.6849(4) 0.4412(3) 0.4902(2) 0.0551(10) Uani 1 1 d .
H10 H 0.6037 0.4590 0.4924 0.066 Uiso 1 1 calc R
C11 C 0.5589(3) 0.3983(2) 0.3051(2) 0.0401(8) Uani 1 1 d .
C12 C 0.4892(3) 0.2823(2) 0.3661(2) 0.0437(8) Uani 1 1 d .
C13 C 0.6088(3) 0.3159(2) 0.2675(2) 0.0425(8) Uani 1 1 d .
C14 C 0.4279(3) 0.2178(2) 0.4152(2) 0.0478(9) Uani 1 1 d .
C15 C 0.3621(4) 0.2465(3) 0.4783(2) 0.0593(11) Uani 1 1 d .
H15 H 0.3556 0.3063 0.4892 0.071 Uiso 1 1 calc R
C16 C 0.3056(4) 0.1852(4) 0.5254(3) 0.0775(14) Uani 1 1 d .
H16 H 0.2619 0.2041 0.5684 0.093 Uiso 1 1 calc R
C17 C 0.3136(4) 0.0979(4) 0.5091(3) 0.0806(15) Uani 1 1 d .
H17 H 0.2752 0.0573 0.5409 0.097 Uiso 1 1 calc R
C18 C 0.3778(5) 0.0698(3) 0.4462(3) 0.0877(16) Uani 1 1 d .
H18 H 0.3825 0.0099 0.4352 0.105 Uiso 1 1 calc R
C19 C 0.4360(5) 0.1289(3) 0.3988(3) 0.0740(13) Uani 1 1 d .
H19 H 0.4801 0.1092 0.3563 0.089 Uiso 1 1 calc R
C20 C 0.4785(3) 0.4560(2) 0.2418(2) 0.0403(8) Uani 1 1 d .
C21 C 0.3514(3) 0.4190(2) 0.2190(2) 0.0454(9) Uani 1 1 d .
C22 C 0.2511(3) 0.4091(3) 0.2622(3) 0.0584(10) Uani 1 1 d .
H22 H 0.2523 0.4290 0.3161 0.070 Uiso 1 1 calc R
C23 C 0.1454(4) 0.3679(3) 0.2233(3) 0.0721(13) Uani 1 1 d .
H23 H 0.0760 0.3624 0.2520 0.087 Uiso 1 1 calc R
C24 C 0.1413(4) 0.3360(3) 0.1450(3) 0.0726(13) Uani 1 1 d .
H24 H 0.0709 0.3074 0.1223 0.087 Uiso 1 1 calc R
C25 C 0.2427(4) 0.3458(3) 0.0986(3) 0.0586(11) Uani 1 1 d .
C26 C 0.2546(5) 0.3195(3) 0.0164(3) 0.0744(14) Uani 1 1 d .
H26 H 0.1902 0.2891 -0.0120 0.089 Uiso 1 1 calc R
C27 C 0.3571(5) 0.3374(3) -0.0223(3) 0.0736(13) Uani 1 1 d .
H27 H 0.3601 0.3198 -0.0766 0.088 Uiso 1 1 calc R
C28 C 0.4583(4) 0.3816(3) 0.0175(2) 0.0622(11) Uani 1 1 d .
H28 H 0.5278 0.3936 -0.0096 0.075 Uiso 1 1 calc R
C29 C 0.4517(4) 0.4066(2) 0.0979(2) 0.0484(9) Uani 1 1 d .
C30 C 0.3462(3) 0.3885(2) 0.1375(2) 0.0478(9) Uani 1 1 d .
C31 C 0.5366(4) 0.4565(2) 0.1562(2) 0.0458(9) Uani 1 1 d .

loop_
_atom_site_aniso_label
_atom_site_aniso_U_11
_atom_site_aniso_U_22
_atom_site_aniso_U_33
_atom_site_aniso_U_23
_atom_site_aniso_U_13
_atom_site_aniso_U_12
Cl1 0.0595(8) 0.1059(11) 0.1385(13) 0.0099(9) -0.0183(8) 0.0202(7)
Cl2 0.1378(14) 0.1167(13) 0.0865(9) 0.0225(8) -0.0525(9) 0.0064(10)
S1 0.0657(7) 0.0435(6) 0.1063(9) 0.0174(6) 0.0088(6) 0.0015(5)
O1 0.0601(16) 0.0397(14) 0.0504(14) -0.0009(11) 0.0129(12) 0.0032(12)
O2 0.0649(17) 0.0559(17) 0.0590(16) 0.0020(13) 0.0261(15) 0.0138(14)
O3 0.0559(16) 0.0595(17) 0.0543(15) 0.0050(12) 0.0112(13) -0.0086(14)
N1 0.0473(17) 0.0334(16) 0.0526(17) -0.0005(13) 0.0018(14) 0.0025(13)
N2 0.0448(17) 0.0399(18) 0.0413(16) 0.0013(12) 0.0070(13) -0.0013(13)
C1 0.065(3) 0.040(2) 0.071(3) 0.0033(18) -0.004(2) 0.0075(19)
C2 0.062(3) 0.049(3) 0.080(3) 0.008(2) -0.007(2) -0.010(2)
C3 0.053(2) 0.040(2) 0.050(2) -0.0023(16) 0.0007(18) -0.0041(17)
C4 0.0421(19) 0.041(2) 0.0444(19) -0.0006(15) 0.0027(16) -0.0021(16)
C5 0.050(2) 0.038(2) 0.047(2) 0.0024(15) 0.0017(17) -0.0028(16)
C6 0.047(2) 0.052(2) 0.062(2) -0.0014(18) 0.0038(19) -0.0010(18)
C7 0.053(2) 0.052(3) 0.082(3) 0.004(2) -0.016(2) 0.001(2)
C8 0.088(3) 0.055(3) 0.062(3) 0.007(2) -0.022(3) 0.000(2)
C9 0.088(3) 0.067(3) 0.048(2) -0.003(2) 0.001(2) -0.003(3)
C10 0.058(2) 0.056(3) 0.050(2) -0.0001(17) -0.001(2) -0.0009(19)
C11 0.0432(19) 0.0363(19) 0.0412(18) 0.0001(14) 0.0059(15) 0.0023(15)
C12 0.046(2) 0.045(2) 0.0400(19) -0.0023(16) 0.0036(16) 0.0041(17)
C13 0.044(2) 0.042(2) 0.0410(19) 0.0009(15) 0.0015(17) 0.0051(16)
C14 0.048(2) 0.042(2) 0.053(2) 0.0065(17) 0.0026(18) -0.0052(17)
C15 0.062(3) 0.055(3) 0.063(3) 0.005(2) 0.016(2) -0.001(2)
C16 0.072(3) 0.086(4) 0.079(3) 0.018(3) 0.030(3) 0.002(3)
C17 0.075(3) 0.070(4) 0.099(4) 0.033(3) 0.021(3) -0.015(3)
C18 0.111(4) 0.043(3) 0.113(4) 0.008(3) 0.034(4) -0.015(3)
C19 0.100(4) 0.047(3) 0.078(3) 0.000(2) 0.026(3) -0.012(2)
C20 0.0397(19) 0.0356(19) 0.0454(19) -0.0005(15) 0.0036(15) 0.0011(15)
C21 0.042(2) 0.038(2) 0.056(2) 0.0019(16) 0.0022(17) 0.0019(16)
C22 0.048(2) 0.058(3) 0.070(3) -0.004(2) 0.006(2) -0.0036(19)
C23 0.047(2) 0.070(3) 0.099(4) 0.003(3) 0.006(2) -0.015(2)
C24 0.053(3) 0.063(3) 0.098(4) 0.004(3) -0.017(3) -0.016(2)
C25 0.058(3) 0.047(2) 0.067(3) 0.0065(19) -0.015(2) -0.0027(19)
C26 0.092(4) 0.055(3) 0.070(3) -0.003(2) -0.027(3) -0.010(3)
C27 0.104(4) 0.065(3) 0.049(2) -0.004(2) -0.013(3) -0.004(3)
C28 0.080(3) 0.059(3) 0.046(2) 0.0029(18) -0.002(2) 0.003(2)
C29 0.058(2) 0.044(2) 0.0420(19) 0.0037(16) -0.0038(18) 0.0043(18)
C30 0.051(2) 0.040(2) 0.051(2) 0.0049(16) -0.0075(18) 0.0030(17)
C31 0.050(2) 0.043(2) 0.0437(19) 0.0064(16) 0.0027(17) 0.0034(18)

loop_
_atom_type_symbol
_atom_type_description
_atom_type_scat_dispersion_real
_atom_type_scat_dispersion_imag
_atom_type_scat_source
C C 0.0033 0.0016 'International Tables Vol C Tables 4.2.6.8 and 6.1.1.4'
H H 0.0000 0.0000 'International Tables Vol C Tables 4.2.6.8 and 6.1.1.4'
N N 0.0061 0.0033 'International Tables Vol C Tables 4.2.6.8 and 6.1.1.4'
O O 0.0106 0.0060 'International Tables Vol C Tables 4.2.6.8 and 6.1.1.4'
S S 0.1246 0.1234 'International Tables Vol C Tables 4.2.6.8 and 6.1.1.4'
Cl Cl 0.1484 0.1585 'International Tables Vol C Tables 4.2.6.8 and 6.1.1.4'

loop_
_geom_angle_atom_site_label_1
_geom_angle_atom_site_label_2
_geom_angle_atom_site_label_3
_geom_angle
C2 S1 C1 94.15(18)
C13 O1 C12 105.9(3)
C20 N1 C1 117.6(3)
C20 N1 C3 110.8(3)
C1 N1 C3 113.0(3)
C12 N2 C11 107.2(3)
N1 C1 S1 108.5(3)
N1 C1 H1A 110.0
S1 C1 H1A 110.0
N1 C1 H1B 110.0
S1 C1 H1B 110.0
H1A C1 H1B 108.4
C3 C2 S1 106.3(3)
C3 C2 H2A 110.5
S1 C2 H2A 110.5
C3 C2 H2B 110.5
S1 C2 H2B 110.5
H2A C2 H2B 108.7
N1 C3 C4 105.3(3)
N1 C3 C2 109.3(3)
C4 C3 C2 113.1(3)
N1 C3 H3 109.7
C4 C3 H3 109.7
C2 C3 H3 109.7
C5 C4 C3 115.8(3)
C5 C4 C11 115.6(3)
C3 C4 C11 104.2(3)
C5 C4 H4 106.9
C3 C4 H4 106.9
C11 C4 H4 106.9
C10 C5 C6 117.9(3)
C10 C5 C4 122.6(3)
C6 C5 C4 119.5(3)
C7 C6 C5 121.4(4)
C7 C6 H6 119.3
C5 C6 H6 119.3
C6 C7 C8 119.9(4)
C6 C7 Cl1 118.6(4)
C8 C7 Cl1 121.5(3)
C9 C8 C7 119.3(4)
C9 C8 Cl2 119.8(4)
C7 C8 Cl2 120.9(4)
C8 C9 C10 120.9(4)
C8 C9 H9 119.6
C10 C9 H9 119.6
C9 C10 C5 120.6(4)
C9 C10 H10 119.7
C5 C10 H10 119.7
N2 C11 C13 104.2(3)
N2 C11 C4 114.6(3)
C13 C11 C4 111.9(3)
N2 C11 C20 110.9(3)
C13 C11 C20 113.3(3)
C4 C11 C20 102.2(3)
N2 C12 O1 116.3(3)
N2 C12 C14 129.0(3)
O1 C12 C14 114.7(3)
O2 C13 O1 121.7(3)
O2 C13 C11 131.9(3)
O1 C13 C11 106.4(3)
C15 C14 C19 120.0(4)
C15 C14 C12 119.5(3)
C19 C14 C12 120.5(4)
C14 C15 C16 119.3(4)
C14 C15 H15 120.4
C16 C15 H15 120.4
C17 C16 C15 120.6(5)
C17 C16 H16 119.7
C15 C16 H16 119.7
C16 C17 C18 120.0(4)
C16 C17 H17 120.0
C18 C17 H17 120.0
C17 C18 C19 120.9(5)
C17 C18 H18 119.6
C19 C18 H18 119.6
C18 C19 C14 119.2(4)
C18 C19 H19 120.4
C14 C19 H19 120.4
N1 C20 C21 115.1(3)
N1 C20 C11 100.8(3)
C21 C20 C11 113.7(3)
N1 C20 C31 115.3(3)
C21 C20 C31 102.4(3)
C11 C20 C31 109.9(3)
C22 C21 C30 119.2(3)
C22 C21 C20 132.4(3)
C30 C21 C20 108.3(3)
C21 C22 C23 118.5(4)
C21 C22 H22 120.8
C23 C22 H22 120.8
C24 C23 C22 122.4(4)
C24 C23 H23 118.8
C22 C23 H23 118.8
C23 C24 C25 120.5(4)
C23 C24 H24 119.8
C25 C24 H24 119.8
C24 C25 C30 116.4(4)
C24 C25 C26 128.7(4)
C30 C25 C26 114.9(4)
C27 C26 C25 122.2(4)
C27 C26 H26 118.9
C25 C26 H26 118.9
C26 C27 C28 121.7(4)
C26 C27 H27 119.1
C28 C27 H27 119.1
C29 C28 C27 118.0(4)
C29 C28 H28 121.0
C27 C28 H28 121.0
C28 C29 C30 120.3(4)
C28 C29 C31 132.4(4)
C30 C29 C31 107.2(3)
C29 C30 C21 114.1(3)
C29 C30 C25 122.9(4)
C21 C30 C25 122.9(4)
O3 C31 C29 128.6(3)
O3 C31 C20 124.6(3)
C29 C31 C20 106.8(3)

loop_
_geom_bond_atom_site_label_1
_geom_bond_atom_site_label_2
_geom_bond_distance
Cl1 C7 1.724(4)
Cl2 C8 1.717(4)
S1 C2 1.771(4)
S1 C1 1.817(4)
O1 C13 1.379(4)
O1 C12 1.405(4)
O2 C13 1.187(4)
O3 C31 1.205(4)
N1 C20 1.460(4)
N1 C1 1.463(5)
N1 C3 1.478(4)
N2 C12 1.263(4)
N2 C11 1.461(4)
C1 H1A 0.9700
C1 H1B 0.9700
C2 C3 1.534(5)
C2 H2A 0.9700
C2 H2B 0.9700
C3 C4 1.529(5)
C3 H3 0.9800
C4 C5 1.498(5)
C4 C11 1.546(5)
C4 H4 0.9800
C5 C10 1.390(5)
C5 C6 1.392(5)
C6 C7 1.381(6)
C6 H6 0.9300
C7 C8 1.386(7)
C8 C9 1.374(6)
C9 C10 1.382(5)
C9 H9 0.9300
C10 H10 0.9300
C11 C13 1.519(5)
C11 C20 1.564(5)
C12 C14 1.466(5)
C14 C15 1.381(5)
C14 C19 1.381(6)
C15 C16 1.387(6)
C15 H15 0.9300
C16 C17 1.358(7)
C16 H16 0.9300
C17 C18 1.364(7)
C17 H17 0.9300
C18 C19 1.379(6)
C18 H18 0.9300
C19 H19 0.9300
C20 C21 1.511(5)
C20 C31 1.588(5)
C21 C22 1.363(5)
C21 C30 1.406(5)
C22 C23 1.413(6)
C22 H22 0.9300
C23 C24 1.365(7)
C23 H23 0.9300
C24 C25 1.405(6)
C24 H24 0.9300
C25 C30 1.404(5)
C25 C26 1.419(6)
C26 C27 1.361(7)
C26 H26 0.9300
C27 C28 1.402(6)
C27 H27 0.9300
C28 C29 1.375(5)
C28 H28 0.9300
C29 C30 1.399(5)
C29 C31 1.477(5)

loop_
_geom_torsion_atom_site_label_1
_geom_torsion_atom_site_label_2
_geom_torsion_atom_site_label_3
_geom_torsion_atom_site_label_4
_geom_torsion
C20 N1 C1 S1 -124.5(3)
C3 N1 C1 S1 6.6(4)
C2 S1 C1 N1 10.7(3)
C1 S1 C2 C3 -23.8(3)
C20 N1 C3 C4 -11.9(4)
C1 N1 C3 C4 -146.4(3)
C20 N1 C3 C2 109.8(3)
C1 N1 C3 C2 -24.6(4)
S1 C2 C3 N1 31.2(4)
S1 C2 C3 C4 148.2(3)
N1 C3 C4 C5 -142.9(3)
C2 C3 C4 C5 97.8(4)
N1 C3 C4 C11 -14.8(3)
C2 C3 C4 C11 -134.0(3)
C3 C4 C5 C10 51.9(5)
C11 C4 C5 C10 -70.4(4)
C3 C4 C5 C6 -127.0(4)
C11 C4 C5 C6 110.8(4)
C10 C5 C6 C7 0.1(6)
C4 C5 C6 C7 179.0(4)
C5 C6 C7 C8 0.1(6)
C5 C6 C7 Cl1 180.0(3)
C6 C7 C8 C9 0.1(7)
Cl1 C7 C8 C9 -179.8(4)
C6 C7 C8 Cl2 179.5(3)
Cl1 C7 C8 Cl2 -0.3(6)
C7 C8 C9 C10 -0.5(7)
Cl2 C8 C9 C10 -179.9(3)
C8 C9 C10 C5 0.7(7)
C6 C5 C10 C9 -0.5(6)
C4 C5 C10 C9 -179.4(4)
C12 N2 C11 C13 -2.3(3)
C12 N2 C11 C4 -124.9(3)
C12 N2 C11 C20 119.9(3)
C5 C4 C11 N2 42.1(4)
C3 C4 C11 N2 -86.2(3)
C5 C4 C11 C13 -76.3(4)
C3 C4 C11 C13 155.4(3)
C5 C4 C11 C20 162.2(3)
C3 C4 C11 C20 33.9(3)
C11 N2 C12 O1 1.8(4)
C11 N2 C12 C14 -177.8(3)
C13 O1 C12 N2 -0.5(4)
C13 O1 C12 C14 179.2(3)
C12 O1 C13 O2 177.4(3)
C12 O1 C13 C11 -1.0(3)
N2 C11 C13 O2 -176.2(4)
C4 C11 C13 O2 -51.8(5)
C20 C11 C13 O2 63.2(5)
N2 C11 C13 O1 2.0(3)
C4 C11 C13 O1 126.4(3)
C20 C11 C13 O1 -118.6(3)
N2 C12 C14 C15 -4.8(6)
O1 C12 C14 C15 175.6(3)
N2 C12 C14 C19 175.4(4)
O1 C12 C14 C19 -4.2(5)
C19 C14 C15 C16 0.7(6)
C12 C14 C15 C16 -179.1(4)
C14 C15 C16 C17 -0.8(7)
C15 C16 C17 C18 0.2(8)
C16 C17 C18 C19 0.4(8)
C17 C18 C19 C14 -0.4(8)
C15 C14 C19 C18 -0.1(7)
C12 C14 C19 C18 179.7(4)
C1 N1 C20 C21 -72.3(4)
C3 N1 C20 C21 155.6(3)
C1 N1 C20 C11 165.0(3)
C3 N1 C20 C11 32.8(3)
C1 N1 C20 C31 46.7(4)
C3 N1 C20 C31 -85.5(3)
N2 C11 C20 N1 82.4(3)
C13 C11 C20 N1 -160.8(3)
C4 C11 C20 N1 -40.2(3)
N2 C11 C20 C21 -41.3(4)
C13 C11 C20 C21 75.4(4)
C4 C11 C20 C21 -164.0(3)
N2 C11 C20 C31 -155.4(3)
C13 C11 C20 C31 -38.7(4)
C4 C11 C20 C31 81.9(3)
N1 C20 C21 C22 -47.0(5)
C11 C20 C21 C22 68.5(5)
C31 C20 C21 C22 -172.9(4)
N1 C20 C21 C30 135.1(3)
C11 C20 C21 C30 -109.3(3)
C31 C20 C21 C30 9.3(4)
C30 C21 C22 C23 0.3(6)
C20 C21 C22 C23 -177.3(4)
C21 C22 C23 C24 1.7(7)
C22 C23 C24 C25 -2.3(7)
C23 C24 C25 C30 0.9(6)
C23 C24 C25 C26 -178.1(4)
C24 C25 C26 C27 176.7(4)
C30 C25 C26 C27 -2.3(6)
C25 C26 C27 C28 1.2(7)
C26 C27 C28 C29 0.2(7)
C27 C28 C29 C30 -0.4(6)
C27 C28 C29 C31 -176.9(4)
C28 C29 C30 C21 -179.0(3)
C31 C29 C30 C21 -1.8(4)
C28 C29 C30 C25 -0.8(6)
C31 C29 C30 C25 176.5(3)
C22 C21 C30 C29 176.6(3)
C20 C21 C30 C29 -5.3(4)
C22 C21 C30 C25 -1.6(6)
C20 C21 C30 C25 176.5(3)
C24 C25 C30 C29 -177.0(4)
C26 C25 C30 C29 2.1(6)
C24 C25 C30 C21 1.0(6)
C26 C25 C30 C21 -179.9(4)
C28 C29 C31 O3 6.1(7)
C30 C29 C31 O3 -170.7(4)
C28 C29 C31 C20 -175.6(4)
C30 C29 C31 C20 7.6(4)
N1 C20 C31 O3 42.5(5)
C21 C20 C31 O3 168.2(3)
C11 C20 C31 O3 -70.6(4)
N1 C20 C31 C29 -136.0(3)
C21 C20 C31 C29 -10.2(3)
C11 C20 C31 C29 110.9(3)
